data_7701408
loop_
_publ_author_name
'Yang, Yu-chen'
'Liu, Qiong-Xin'
'Zhou, Zhao-Hui'
'Wan, Huilin'

_publ_section_title
;
 Regioselective conversions of H4pdta (1,2-propanediaminetetraacetic acid)
 and H4eed3a to their triacetates on peroxotitanates
;
_journal_name_full 'Dalton Transactions'
_journal_paper_doi 10.1039/C9DT03589C
_journal_year 2019
_chemical_formula_sum 'C22 H55 N7 O27 Ti2'
_chemical_formula_weight 945.53
_space_group_crystal_system monoclinic
_space_group_IT_number 15
_space_group_name_Hall '-C 2yc'
_space_group_name_H-M_alt 'C 1 2/c 1'
_symmetry_space_group_name_Hall '-C 2yc'
_symmetry_space_group_name_H-M 'C 1 2/c 1'
_atom_sites_solution_hydrogens mixed
_audit_creation_method SHELXL-2018/3
_audit_update_record
;
2019-10-17 deposited with the CCDC.    2019-10-21 downloaded from the CCDC.
;
_cell_angle_alpha 90
_cell_angle_beta 124.99(4)
_cell_angle_gamma 90
_cell_formula_units_Z 4
_cell_length_a 22.998(14)
_cell_length_b 12.0774(13)
_cell_length_c 16.442(9)
_cell_measurement_reflns_used 985
_cell_measurement_temperature 173(2)
_cell_measurement_theta_max 28.9777
_cell_measurement_theta_min 2.8534
_cell_volume 3741(4)
_computing_cell_refinement
;
CrysAlisPro, Oxford Diffraction Ltd.,
Version 1.171.34.44 (release 25-10-2010 CrysAlis171 .NET)
(compiled Oct 25 2010,18:11:34)
;
_computing_data_collection
;
CrysAlisPro, Oxford Diffraction Ltd.,
Version 1.171.34.44 (release 25-10-2010 CrysAlis171 .NET)
(compiled Oct 25 2010,18:11:34)
;
_computing_data_reduction
;
CrysAlisPro, Oxford Diffraction Ltd.,
Version 1.171.34.44 (release 25-10-2010 CrysAlis171 .NET)
(compiled Oct 25 2010,18:11:34)
;
_computing_molecular_graphics 'Bruker SHELXTL'
_computing_publication_material 'Bruker SHELXTL'
_computing_structure_refinement 'SHELXL-2018/3 (Sheldrick, 2018)'
_diffrn_ambient_temperature 173(2)
_diffrn_measured_fraction_theta_full 0.997
_diffrn_measured_fraction_theta_max 0.957
_diffrn_measurement_device_type 'Xcalibur, Sapphire3, Gemini ultra'
_diffrn_radiation_type MoK\a
_diffrn_radiation_wavelength 0.71073
_diffrn_reflns_av_R_equivalents 0.0975
_diffrn_reflns_av_unetI/netI 0.1679
_diffrn_reflns_Laue_measured_fraction_full 0.997
_diffrn_reflns_Laue_measured_fraction_max 0.957
_diffrn_reflns_limit_h_max 29
_diffrn_reflns_limit_h_min -28
_diffrn_reflns_limit_k_max 15
_diffrn_reflns_limit_k_min -15
_diffrn_reflns_limit_l_max 20
_diffrn_reflns_limit_l_min -20
_diffrn_reflns_number 8458
_diffrn_reflns_point_group_measured_fraction_full 0.997
_diffrn_reflns_point_group_measured_fraction_max 0.957
_diffrn_reflns_theta_full 25.242
_diffrn_reflns_theta_max 27.497
_diffrn_reflns_theta_min 2.859
_diffrn_source 'Enhance (Mo) X-ray Source'
_exptl_absorpt_coefficient_mu 0.537
_exptl_absorpt_correction_T_max 1.00000
_exptl_absorpt_correction_T_min 0.94574
_exptl_absorpt_correction_type multi-scan
_exptl_absorpt_process_details
;
CrysAlisPro, Oxford Diffraction Ltd.,
Version 1.171.34.44 (release 25-10-2010 CrysAlis171 .NET)
(compiled Oct 25 2010,18:11:34)
Empirical absorption correction using spherical harmonics,
 implemented in SCALE3 ABSPACK scaling algorithm.
;
_exptl_crystal_colour orange
_exptl_crystal_density_diffrn 1.679
_exptl_crystal_description flaky
_exptl_crystal_F_000 1984
_exptl_crystal_size_max 0.150
_exptl_crystal_size_mid 0.130
_exptl_crystal_size_min 0.030
_refine_diff_density_max 0.507
_refine_diff_density_min -0.592
_refine_diff_density_rms 0.109
_refine_ls_extinction_method none
_refine_ls_goodness_of_fit_ref 1.049
_refine_ls_hydrogen_treatment mixed
_refine_ls_matrix_type full
_refine_ls_number_parameters 302
_refine_ls_number_reflns 4114
_refine_ls_number_restraints 23
_refine_ls_restrained_S_all 1.046
_refine_ls_R_factor_all 0.1521
_refine_ls_R_factor_gt 0.0849
_refine_ls_shift/su_max 0.006
_refine_ls_shift/su_mean 0.000
_refine_ls_structure_factor_coef Fsqd
_refine_ls_weighting_details 'w=1/[\s^2^(Fo^2^)+(0.0214P)^2^] where P=(Fo^2^+2Fc^2^)/3'
_refine_ls_weighting_scheme calc
_refine_ls_wR_factor_gt 0.1097
_refine_ls_wR_factor_ref 0.1326
_reflns_Friedel_coverage 0.000
_reflns_number_gt 2419
_reflns_number_total 4114
_reflns_threshold_expression 'I > 2\s(I)'
_cod_data_source_file c9dt03589c2.cif
_cod_data_source_block sad_CCDC3
_cod_original_cell_volume 3741(3)
_cod_database_code 7701408
_shelx_shelxl_version_number 2018/3
_shelx_space_group_comment
;
The symmetry employed for this shelxl refinement is uniquely defined
by the following loop, which should always be used as a source of
symmetry information in preference to the above space-group names.
They are only intended as comments.
;
_shelx_estimated_absorpt_t_min 0.924
_shelx_estimated_absorpt_t_max 0.984

loop_
_space_group_symop_operation_xyz
'x, y, z'
'-x, y, -z+1/2'
'x+1/2, y+1/2, z'
'-x+1/2, y+1/2, -z+1/2'
'-x, -y, -z'
'x, -y, z-1/2'
'-x+1/2, -y+1/2, -z'
'x+1/2, -y+1/2, z-1/2'

loop_
_atom_site_label
_atom_site_type_symbol
_atom_site_fract_x
_atom_site_fract_y
_atom_site_fract_z
_atom_site_U_iso_or_equiv
_atom_site_adp_type
_atom_site_occupancy
_atom_site_site_symmetry_order
_atom_site_calc_flag
_atom_site_refinement_flags_posn
_atom_site_refinement_flags_adp
_atom_site_refinement_flags_occupancy
Ti1 Ti 0.27895(4) 0.21539(7) 0.35452(7) 0.0119(2) Uani 1 1 d . . .
C1 C 0.2351(2) 0.1152(4) 0.1656(4) 0.0150(11) Uani 1 1 d . . .
C2 C 0.3138(2) 0.1036(4) 0.2172(4) 0.0163(12) Uani 1 1 d . . .
H2A H 0.324409 0.028315 0.205269 0.020 Uiso 1 1 calc R U .
H2B H 0.329895 0.157420 0.188643 0.020 Uiso 1 1 calc R U .
C3 C 0.3915(3) 0.3166(4) 0.3492(4) 0.0209(13) Uani 1 1 d . . .
C4 C 0.4143(2) 0.1980(4) 0.3596(4) 0.0213(13) Uani 1 1 d . . .
H4A H 0.433465 0.185183 0.319691 0.026 Uiso 1 1 calc R U .
H4B H 0.452463 0.182301 0.429920 0.026 Uiso 1 1 calc R U .
C5 C 0.3800(3) 0.1401(4) 0.5568(4) 0.0163(12) Uani 1 1 d . . .
C6 C 0.3253(2) 0.0487(4) 0.5189(3) 0.0146(11) Uani 1 1 d . . .
H6A H 0.349898 -0.022802 0.547210 0.018 Uiso 1 1 calc R U .
H6B H 0.294563 0.062466 0.541926 0.018 Uiso 1 1 calc R U .
C7 C 0.2005(3) -0.1150(4) 0.3995(4) 0.0139(11) Uani 1 1 d . . .
C8 C 0.2082(2) -0.0001(4) 0.3704(4) 0.0131(11) Uani 1 1 d . . .
H8A H 0.179751 0.002901 0.296961 0.016 Uiso 1 1 calc R U .
H8B H 0.186446 0.052694 0.391701 0.016 Uiso 1 1 calc R U .
C9 C 0.3775(2) 0.0192(4) 0.3858(4) 0.0163(12) Uani 1 1 d . . .
H9A H 0.410004 0.041757 0.456969 0.020 Uiso 1 1 calc R U .
C10 C 0.3136(2) -0.0341(4) 0.3731(4) 0.0127(11) Uani 1 1 d . . .
H10A H 0.278191 -0.051571 0.302089 0.015 Uiso 1 1 calc R U .
H10B H 0.327951 -0.104444 0.410789 0.015 Uiso 1 1 calc R U .
C11 C 0.4183(3) -0.0628(4) 0.3655(4) 0.0234(13) Uani 1 1 d . . .
H11A H 0.431430 -0.127576 0.408615 0.035 Uiso 1 1 calc R U .
H11B H 0.388240 -0.086270 0.295849 0.035 Uiso 1 1 calc R U .
H11C H 0.461253 -0.027308 0.378860 0.035 Uiso 1 1 calc R U .
N1 N 0.35369(19) 0.1225(3) 0.3256(3) 0.0116(9) Uani 1 1 d . . .
N2 N 0.28049(18) 0.0407(3) 0.4090(3) 0.0109(9) Uani 1 1 d . . .
N3 N 0.000000 -0.0346(6) 0.250000 0.0296(17) Uani 1 2 d DS T P
N4 N 0.0624(2) 0.1087(4) 0.0681(4) 0.0380(14) Uani 1 1 d D . .
O1 O 0.21538(15) 0.1629(3) 0.2179(2) 0.0156(8) Uani 1 1 d . . .
O2 O 0.19354(17) 0.0859(3) 0.0802(3) 0.0244(9) Uani 1 1 d . . .
O3 O 0.32886(17) 0.3351(3) 0.3254(3) 0.0195(8) Uani 1 1 d . . .
O4 O 0.43492(18) 0.3903(3) 0.3669(3) 0.0301(10) Uani 1 1 d . . .
O5 O 0.36485(16) 0.2184(3) 0.4930(2) 0.0176(8) Uani 1 1 d . . .
O6 O 0.43266(17) 0.1384(3) 0.6419(3) 0.0239(9) Uani 1 1 d . . .
O7 O 0.14009(16) -0.1524(3) 0.3583(3) 0.0198(9) Uani 1 1 d . . .
O8 O 0.25755(16) -0.1653(3) 0.4660(3) 0.0190(8) Uani 1 1 d . . .
O9 O 0.22966(17) 0.3365(3) 0.3518(3) 0.0232(9) Uani 1 1 d . . .
O10 O 0.20718(17) 0.2342(3) 0.3731(3) 0.0189(8) Uani 1 1 d . . .
O1W O 0.07448(19) -0.2835(4) 0.4256(3) 0.0467(13) Uani 1 1 d D . .
O2W O 0.0524(2) 0.1999(3) 0.2117(3) 0.0383(11) Uani 1 1 d D . .
O3W O 0.08403(18) 0.0607(3) 0.4431(3) 0.0309(10) Uani 1 1 d D . .
O4W O 0.500000 -0.0812(7) 0.750000 0.0569(19) Uani 1 2 d DS T P
H1W1 H 0.1117(14) -0.258(5) 0.432(4) 0.068 Uiso 1 1 d D U .
H1W2 H 0.0382(15) -0.257(5) 0.373(3) 0.068 Uiso 1 1 d D U .
H2W1 H 0.0912(13) 0.229(4) 0.257(3) 0.068 Uiso 1 1 d D U .
H2W2 H 0.0176(16) 0.240(4) 0.198(4) 0.068 Uiso 1 1 d D U .
H3W1 H 0.093(3) 0.1299(11) 0.451(5) 0.068 Uiso 1 1 d D U .
H3W2 H 0.1223(16) 0.025(4) 0.483(4) 0.068 Uiso 1 1 d D U .
H4W1 H 0.4601(19) -0.087(6) 0.695(3) 0.068 Uiso 1 1 d D U .
H1 H 0.029(2) -0.078(4) 0.250(5) 0.068 Uiso 1 1 d D U .
H2 H 0.023(2) 0.009(4) 0.299(3) 0.068 Uiso 1 1 d D U .
H3 H 0.068(2) 0.0406(14) 0.085(4) 0.068 Uiso 1 1 d D U .
H4 H 0.0253(14) 0.115(4) 0.0090(14) 0.068 Uiso 1 1 d D U .
H5 H 0.0983(15) 0.132(3) 0.070(3) 0.068 Uiso 1 1 d D U .
H6 H 0.058(2) 0.146(3) 0.108(3) 0.068 Uiso 1 1 d D U .
H8 H 0.250000 -0.250000 0.500000 0.068 Uiso 1 2 d S U P

loop_
_atom_site_aniso_label
_atom_site_aniso_U_11
_atom_site_aniso_U_22
_atom_site_aniso_U_33
_atom_site_aniso_U_23
_atom_site_aniso_U_13
_atom_site_aniso_U_12
Ti1 0.0143(5) 0.0087(4) 0.0120(5) 0.0005(5) 0.0072(4) -0.0002(4)
C1 0.018(3) 0.010(3) 0.011(3) 0.002(2) 0.005(3) -0.007(2)
C2 0.021(3) 0.019(3) 0.011(3) -0.002(3) 0.010(3) 0.000(2)
C3 0.031(3) 0.023(3) 0.007(3) -0.005(3) 0.010(3) -0.019(3)
C4 0.015(3) 0.027(3) 0.022(3) 0.001(3) 0.011(3) -0.008(2)
C5 0.019(3) 0.016(3) 0.014(3) 0.000(3) 0.010(3) 0.000(2)
C6 0.018(3) 0.016(3) 0.011(3) 0.001(3) 0.008(3) -0.001(2)
C7 0.016(3) 0.015(3) 0.016(3) -0.004(3) 0.012(3) -0.003(2)
C8 0.009(3) 0.013(3) 0.014(3) -0.002(3) 0.004(2) -0.005(2)
C9 0.012(3) 0.019(3) 0.016(3) 0.005(3) 0.007(2) 0.005(2)
C10 0.018(3) 0.007(2) 0.015(3) -0.002(2) 0.011(3) -0.002(2)
C11 0.022(3) 0.026(3) 0.024(3) 0.009(3) 0.014(3) 0.011(3)
N1 0.007(2) 0.012(2) 0.010(2) -0.001(2) 0.002(2) -0.0010(18)
N2 0.010(2) 0.011(2) 0.014(2) -0.001(2) 0.009(2) -0.0019(18)
N3 0.027(4) 0.019(4) 0.040(5) 0.000 0.017(4) 0.000
N4 0.020(3) 0.035(3) 0.051(4) -0.013(3) 0.016(3) -0.001(2)
O1 0.0111(17) 0.022(2) 0.0116(19) -0.0046(18) 0.0050(17) 0.0002(15)
O2 0.018(2) 0.036(2) 0.011(2) -0.005(2) 0.0035(18) -0.0068(18)
O3 0.024(2) 0.019(2) 0.016(2) -0.0024(19) 0.0120(19) -0.0079(17)
O4 0.036(2) 0.031(2) 0.025(2) -0.009(2) 0.019(2) -0.0264(19)
O5 0.0219(19) 0.0129(18) 0.0141(19) -0.0006(18) 0.0081(17) -0.0040(16)
O6 0.022(2) 0.023(2) 0.014(2) -0.0024(19) 0.0030(19) -0.0016(17)
O7 0.019(2) 0.017(2) 0.020(2) 0.0008(19) 0.0098(19) -0.0068(16)
O8 0.0188(19) 0.0099(18) 0.029(2) 0.0091(19) 0.0138(19) 0.0008(16)
O9 0.033(2) 0.0125(19) 0.032(2) 0.006(2) 0.024(2) 0.0063(17)
O10 0.027(2) 0.0094(18) 0.028(2) 0.0040(18) 0.0202(19) 0.0032(16)
O1W 0.022(2) 0.057(3) 0.056(3) 0.015(3) 0.019(2) -0.004(2)
O2W 0.047(3) 0.030(3) 0.049(3) -0.010(2) 0.033(3) -0.011(2)
O3W 0.032(2) 0.020(2) 0.026(3) 0.001(2) 0.009(2) 0.0016(18)
O4W 0.077(6) 0.044(4) 0.062(6) 0.000 0.048(5) 0.000

loop_
_atom_type_symbol
_atom_type_description
_atom_type_scat_dispersion_real
_atom_type_scat_dispersion_imag
_atom_type_scat_source
C C 0.0033 0.0016 'International Tables Vol C Tables 4.2.6.8 and 6.1.1.4'
H H 0.0000 0.0000 'International Tables Vol C Tables 4.2.6.8 and 6.1.1.4'
N N 0.0061 0.0033 'International Tables Vol C Tables 4.2.6.8 and 6.1.1.4'
O O 0.0106 0.0060 'International Tables Vol C Tables 4.2.6.8 and 6.1.1.4'
Ti Ti 0.2776 0.4457 'International Tables Vol C Tables 4.2.6.8 and 6.1.1.4'

loop_
_geom_angle_atom_site_label_1
_geom_angle_atom_site_label_2
_geom_angle_atom_site_label_3
_geom_angle
O9 Ti1 O10 46.51(13)
O9 Ti1 O1 100.71(16)
O10 Ti1 O1 94.54(15)
O9 Ti1 O5 102.03(16)
O10 Ti1 O5 101.74(15)
O1 Ti1 O5 157.24(14)
O9 Ti1 O3 81.61(15)
O10 Ti1 O3 128.12(15)
O1 Ti1 O3 96.27(14)
O5 Ti1 O3 86.17(14)
O9 Ti1 N2 128.04(14)
O10 Ti1 N2 82.17(13)
O1 Ti1 N2 89.10(15)
O5 Ti1 N2 77.61(14)
O3 Ti1 N2 148.37(13)
O9 Ti1 N1 154.25(15)
O10 Ti1 N1 157.87(15)
O1 Ti1 N1 76.19(14)
O5 Ti1 N1 82.90(14)
O3 Ti1 N1 73.45(13)
N2 Ti1 N1 77.69(13)
O2 C1 O1 123.1(4)
O2 C1 C2 121.5(5)
O1 C1 C2 115.3(4)
N1 C2 C1 112.3(4)
O4 C3 O3 124.1(5)
O4 C3 C4 118.4(5)
O3 C3 C4 117.5(4)
N1 C4 C3 110.6(4)
O6 C5 O5 124.6(5)
O6 C5 C6 120.4(5)
O5 C5 C6 115.0(4)
N2 C6 C5 112.5(4)
O7 C7 O8 125.2(5)
O7 C7 C8 117.5(4)
O8 C7 C8 117.3(4)
N2 C8 C7 118.3(4)
N1 C9 C10 108.0(4)
N1 C9 C11 116.0(4)
C10 C9 C11 111.4(4)
N2 C10 C9 111.3(4)
C4 N1 C2 110.4(4)
C4 N1 C9 111.0(4)
C2 N1 C9 114.1(4)
C4 N1 Ti1 105.9(3)
C2 N1 Ti1 107.5(3)
C9 N1 Ti1 107.7(3)
C6 N2 C8 111.7(3)
C6 N2 C10 111.3(4)
C8 N2 C10 109.2(4)
C6 N2 Ti1 105.1(3)
C8 N2 Ti1 112.1(3)
C10 N2 Ti1 107.4(2)
C1 O1 Ti1 125.7(3)
C3 O3 Ti1 119.0(3)
C5 O5 Ti1 122.8(3)
O10 O9 Ti1 67.53(18)
O9 O10 Ti1 65.96(17)

loop_
_geom_bond_atom_site_label_1
_geom_bond_atom_site_label_2
_geom_bond_distance
Ti1 O9 1.835(3)
Ti1 O10 1.856(3)
Ti1 O1 1.954(4)
Ti1 O5 1.982(4)
Ti1 O3 2.066(3)
Ti1 N2 2.285(4)
Ti1 N1 2.318(4)
C1 O2 1.214(6)
C1 O1 1.313(5)
C1 C2 1.501(6)
C2 N1 1.482(6)
C3 O4 1.242(5)
C3 O3 1.277(6)
C3 C4 1.500(7)
C4 N1 1.481(5)
C5 O6 1.217(6)
C5 O5 1.302(6)
C5 C6 1.513(6)
C6 N2 1.483(6)
C7 O7 1.231(5)
C7 O8 1.280(6)
C7 C8 1.512(6)
C8 N2 1.483(5)
C9 N1 1.488(6)
C9 C10 1.506(6)
C9 C11 1.526(6)
C10 N2 1.503(5)
O9 O10 1.457(4)

loop_
_geom_torsion_atom_site_label_1
_geom_torsion_atom_site_label_2
_geom_torsion_atom_site_label_3
_geom_torsion_atom_site_label_4
_geom_torsion
O2 C1 C2 N1 -168.2(5)
O1 C1 C2 N1 14.4(6)
O4 C3 C4 N1 -174.1(4)
O3 C3 C4 N1 7.9(7)
O6 C5 C6 N2 -159.0(4)
O5 C5 C6 N2 22.6(6)
O7 C7 C8 N2 -172.1(4)
O8 C7 C8 N2 8.6(6)
N1 C9 C10 N2 -60.9(5)
C11 C9 C10 N2 170.7(4)
C3 C4 N1 C2 86.9(5)
C3 C4 N1 C9 -145.6(4)
C3 C4 N1 Ti1 -29.1(5)
C1 C2 N1 C4 -133.1(4)
C1 C2 N1 C9 101.2(5)
C1 C2 N1 Ti1 -18.1(5)
C10 C9 N1 C4 160.7(4)
C11 C9 N1 C4 -73.6(5)
C10 C9 N1 C2 -74.0(5)
C11 C9 N1 C2 51.8(5)
C10 C9 N1 Ti1 45.2(4)
C11 C9 N1 Ti1 171.0(3)
C5 C6 N2 C8 -149.5(4)
C5 C6 N2 C10 88.2(5)
C5 C6 N2 Ti1 -27.7(4)
C7 C8 N2 C6 -62.7(5)
C7 C8 N2 C10 60.8(5)
C7 C8 N2 Ti1 179.6(3)
C9 C10 N2 C6 -71.9(5)
C9 C10 N2 C8 164.4(4)
C9 C10 N2 Ti1 42.6(4)
O2 C1 O1 Ti1 -178.6(4)
C2 C1 O1 Ti1 -1.3(6)
O4 C3 O3 Ti1 -154.7(4)
C4 C3 O3 Ti1 23.1(6)
O6 C5 O5 Ti1 179.0(4)
C6 C5 O5 Ti1 -2.7(5)
O1 Ti1 O9 O10 86.1(2)
O5 Ti1 O9 O10 -94.9(2)
O3 Ti1 O9 O10 -179.1(2)
N2 Ti1 O9 O10 -11.3(3)
N1 Ti1 O9 O10 166.5(3)
O1 Ti1 O10 O9 -100.5(2)
O5 Ti1 O10 O9 95.5(2)
O3 Ti1 O10 O9 1.2(3)
N2 Ti1 O10 O9 171.1(2)
N1 Ti1 O10 O9 -164.3(4)
